data_7249337
loop_
_publ_author_name
'Rozhkov, Anton V.'
'Tupikina, Elena Yu.'
'Tugashov, Kirill I.'
'Kukushkin, Vadim Yu.'

_publ_section_title
;
 Pure heterometallic spodium bonding
;
_journal_issue 39
_journal_name_full CrystEngComm
_journal_page_first 5607
_journal_page_last 5616
_journal_paper_doi 10.1039/D4CE00825A
_journal_volume 26
_journal_year 2024
_chemical_formula_moiety 'C22 H14 F10 Hg O4 Pt'
_chemical_formula_sum 'C22 H14 F10 Hg O4 Pt'
_chemical_formula_weight 928.01
_space_group_crystal_system monoclinic
_space_group_IT_number 12
_space_group_name_Hall '-I 2y'
_space_group_name_H-M_alt 'I 1 2/m 1'
_atom_sites_solution_hydrogens geom
_atom_sites_solution_primary dual
_audit_creation_date 2024-02-28
_audit_creation_method
;
Olex2 1.5
(compiled 2023.08.24 svn.re1ec1418 for OlexSys, GUI svn.r6817)
;
_audit_update_record
;
2024-04-02 deposited with the CCDC.	2024-09-13 downloaded from the CCDC.
;
_cell_angle_alpha 90
_cell_angle_beta 99.276(2)
_cell_angle_gamma 90
_cell_formula_units_Z 2
_cell_length_a 11.8245(3)
_cell_length_b 6.2102(2)
_cell_length_c 15.9199(4)
_cell_measurement_reflns_used 4765
_cell_measurement_temperature 100(2)
_cell_measurement_theta_max 79.6430
_cell_measurement_theta_min 4.3330
_cell_volume 1153.75(6)
_computing_cell_refinement 'CrysAlisPro 1.171.41.103a (Rigaku OD, 2021)'
_computing_data_collection 'CrysAlisPro 1.171.41.103a (Rigaku OD, 2021)'
_computing_data_reduction 'CrysAlisPro 1.171.41.103a (Rigaku OD, 2021)'
_computing_molecular_graphics 'Olex2 1.5 (Dolomanov et al., 2009)'
_computing_publication_material 'Olex2 1.5 (Dolomanov et al., 2009)'
_computing_structure_refinement 'SHELXL 2018/3 (Sheldrick, 2015)'
_computing_structure_solution 'SHELXT 2018/2 (Sheldrick, 2018)'
_diffrn_ambient_environment N~2~
_diffrn_ambient_temperature 100(2)
_diffrn_detector 'Hybrid Pixel Array Detector'
_diffrn_detector_area_resol_mean 10.0000
_diffrn_detector_type HyPix
_diffrn_measured_fraction_theta_full 0.999
_diffrn_measured_fraction_theta_max 0.975
_diffrn_measurement_details
;
List of Runs (angles in degrees, time in seconds):

  # Type    Start    End  Width  t~exp~   \w     \q     \k     \f   Frames
#--------------------------------------------------------------------------
  1  \w    -68.00  20.00   0.50    0.20    --  -47.38  74.00 131.00  176
  2  \w    -24.00  20.00   0.50    0.20    --   47.38 -74.00   3.00   88
  3  \w     23.00  51.00   0.50    0.20    --   47.38 -74.00   3.00   56
  4  \w     73.00 105.00   0.50    0.20    --   47.38  74.00 131.00   64
  5  \w    -95.00 -40.00   0.50    0.80    -- -106.00  74.00 131.00  110
  6  \w   -168.00-127.00   0.50    0.80    -- -106.00 -74.00   3.00   82
  7  \w    110.00 177.00   0.50    0.80    --  113.25  74.00 131.00  134
  8  \w     48.00  93.00   0.50    0.80    --  113.25 -74.00   3.00   90
  9  \w    -97.00 -72.00   0.50    0.20    --  -47.38 -74.00   3.00   50
 10  \w     75.00 102.00   0.50    0.20    --   47.38 125.00   0.00   54
 11  \w     74.00 119.00   0.50    0.20    --   47.38 125.00 -30.00   90
 12  \w    -64.00 -38.00   0.50    0.80    -- -106.00  61.00 120.00   52
 13  \w    -69.00 -34.00   0.50    0.80    -- -106.00  61.00 -30.00   70
 14  \w     44.00  70.00   0.50    0.80    --  113.25-125.00   0.00   52
 15  \w    121.00 178.00   0.50    0.80    --  113.25  30.00  90.00  114
 16  \w     45.00  72.00   0.50    0.80    --  113.25 -94.00-180.00   54
 17  \w     51.00 104.00   0.50    0.80    --  113.25 -94.00-150.00  106
 18  \w     75.00 103.00   0.50    0.80    --  113.25 -94.00 -90.00   56
 19  \w     42.00  67.00   0.50    0.80    --  113.25 -61.00-150.00   50
 20  \w     43.00  70.00   0.50    0.80    --  113.25 -61.00  30.00   54
 21  \w    101.00 127.00   0.50    0.80    --  113.25  45.00  90.00   52
 22  \w    148.00 175.00   0.50    0.80    --  113.25  45.00  90.00   54
 23  \w    150.00 175.00   0.50    0.80    --  113.25  30.00  30.00   50
 24  \w    123.00 149.00   0.50    0.80    --  113.25  30.00  30.00   52
 25  \w     75.00 106.00   0.50    0.80    --  113.25-125.00   0.00   62
 26  \w     46.00  71.00   0.50    0.80    --  113.25 -94.00 -90.00   50
 27  \w     45.00  70.00   0.50    0.80    --  113.25 -74.00   3.00   50
 28  \w     -5.00  21.00   0.50    0.20    --  -47.38  19.00 120.00   52
 29  \w    -12.00  28.00   0.50    0.20    --  -47.38  19.00  90.00   80
 30  \w    -24.00  22.00   0.50    0.20    --   47.38 -19.00  60.00   92
 31  \w   -158.00-129.00   0.50    0.80    -- -106.00 -15.00-150.00   58
 32  \w   -125.00 -93.00   0.50    0.80    -- -106.00 -15.00-150.00   64
 33  \w    -58.00 -33.00   0.50    0.80    -- -106.00 125.00   0.00   50
 34  \w   -163.00-137.00   0.50    0.80    -- -106.00 -61.00 -90.00   52
 35  \w   -131.00 -84.00   0.50    0.80    -- -106.00 -77.00 -60.00   94
 36  \w   -142.00 -94.00   0.50    0.80    -- -106.00 -15.00 -90.00   96
 37  \w   -141.00 -93.00   0.50    0.80    -- -106.00 -30.00-150.00   96
 38  \w   -126.00 -91.00   0.50    0.80    -- -106.00 -61.00 -90.00   70
 39  \w   -105.00 -73.00   0.50    0.80    -- -106.00 125.00   0.00   64
 40  \w   -133.00-107.00   0.50    0.80    -- -106.00 -45.00  60.00   52
 41  \w     92.00 133.00   0.50    0.80    --  113.25  77.00 150.00   82
 42  \w     48.00  74.00   0.50    0.80    --  113.25-125.00 150.00   52
 43  \w    148.00 174.00   0.50    0.80    --  113.25  77.00 120.00   52
 44  \w    105.00 137.00   0.50    0.80    --  113.25  77.00 120.00   64
 45  \w     42.00  67.00   0.50    0.80    --  113.25 -61.00  60.00   50
 46  \w     69.00  95.00   0.50    0.80    --  113.25 -77.00  90.00   52
 47  \w    135.00 170.00   0.50    0.80    --  113.25  61.00-120.00   70
 48  \w    138.00 169.00   0.50    0.80    --  113.25  77.00 150.00   62
 49  \w     65.00  91.00   0.50    0.80    --  113.25 -94.00  30.00   52
 50  \w     86.00 111.00   0.50    0.80    --  113.25-125.00 150.00   50
;
_diffrn_measurement_device 'four-circle diffractometer'
_diffrn_measurement_device_type 'XtaLAB Synergy, Single source at home/near, HyPix'
_diffrn_measurement_method '\w scans'
_diffrn_orient_matrix_type 'CrysAlisPro convention (1999,Acta A55,543-557)'
_diffrn_orient_matrix_UB_11 -0.0288959000
_diffrn_orient_matrix_UB_12 -0.0766633000
_diffrn_orient_matrix_UB_13 0.0860927000
_diffrn_orient_matrix_UB_21 0.0845363000
_diffrn_orient_matrix_UB_22 -0.1889518000
_diffrn_orient_matrix_UB_23 0.0000737000
_diffrn_orient_matrix_UB_31 0.0971236000
_diffrn_orient_matrix_UB_32 0.1412463000
_diffrn_orient_matrix_UB_33 0.0470103000
_diffrn_radiation_monochromator mirror
_diffrn_radiation_probe x-ray
_diffrn_radiation_type 'Cu K\a'
_diffrn_radiation_wavelength 1.54184
_diffrn_reflns_av_R_equivalents 0.0545
_diffrn_reflns_av_unetI/netI 0.0325
_diffrn_reflns_Laue_measured_fraction_full 0.999
_diffrn_reflns_Laue_measured_fraction_max 0.975
_diffrn_reflns_limit_h_max 15
_diffrn_reflns_limit_h_min -14
_diffrn_reflns_limit_k_max 7
_diffrn_reflns_limit_k_min -7
_diffrn_reflns_limit_l_max 20
_diffrn_reflns_limit_l_min -19
_diffrn_reflns_number 6349
_diffrn_reflns_point_group_measured_fraction_full 0.999
_diffrn_reflns_point_group_measured_fraction_max 0.975
_diffrn_reflns_theta_full 67.684
_diffrn_reflns_theta_max 79.849
_diffrn_reflns_theta_min 4.340
_diffrn_source 'micro-focus sealed X-ray tube'
_diffrn_source_type 'PhotonJet (Cu) X-ray Source'
_exptl_absorpt_coefficient_mu 23.988
_exptl_absorpt_correction_T_max 1.00000
_exptl_absorpt_correction_T_min 0.71963
_exptl_absorpt_correction_type multi-scan
_exptl_absorpt_process_details
;
CrysAlisPro 1.171.41.103a (Rigaku Oxford Diffraction, 2021)
Empirical absorption correction using spherical harmonics,
implemented in SCALE3 ABSPACK scaling algorithm.
;
_exptl_crystal_colour colourless
_exptl_crystal_colour_primary colourless
_exptl_crystal_density_diffrn 2.671
_exptl_crystal_description prism
_exptl_crystal_F_000 852
_exptl_crystal_size_max 0.06
_exptl_crystal_size_mid 0.04
_exptl_crystal_size_min 0.03
_refine_diff_density_max 2.001
_refine_diff_density_min -1.537
_refine_diff_density_rms 0.303
_refine_ls_extinction_coef 0.00075(8)
_refine_ls_extinction_expression Fc^*^=kFc[1+0.001xFc^2^\l^3^/sin(2\q)]^-1/4^
_refine_ls_extinction_method 'SHELXL-2018/3 (Sheldrick 2018)'
_refine_ls_goodness_of_fit_ref 1.175
_refine_ls_hydrogen_treatment constr
_refine_ls_matrix_type full
_refine_ls_number_parameters 120
_refine_ls_number_reflns 1336
_refine_ls_number_restraints 0
_refine_ls_restrained_S_all 1.175
_refine_ls_R_factor_all 0.0358
_refine_ls_R_factor_gt 0.0348
_refine_ls_shift/su_max 0.000
_refine_ls_shift/su_mean 0.000
_refine_ls_structure_factor_coef Fsqd
_refine_ls_weighting_details 'w=1/[\s^2^(Fo^2^)+(0.0652P)^2^+0.4526P] where P=(Fo^2^+2Fc^2^)/3'
_refine_ls_weighting_scheme calc
_refine_ls_wR_factor_gt 0.0964
_refine_ls_wR_factor_ref 0.0981
_reflns_Friedel_coverage 0.000
_reflns_number_gt 1233
_reflns_number_total 1336
_reflns_threshold_expression 'I > 2\s(I)'
_cod_data_source_file d4ce00825a2.cif
_cod_data_source_block 030-057_rav-864
_cod_depositor_comments 'Adding full bibliography for 7249336--7249337.cif.'
_cod_database_code 7249337
_shelx_shelxl_version_number 2018/3
_chemical_oxdiff_formula 'C22 H14 F10 Hg O4 Pt'
_shelx_space_group_comment
;
The symmetry employed for this shelxl refinement is uniquely defined
by the following loop, which should always be used as a source of
symmetry information in preference to the above space-group names.
They are only intended as comments.
;
_shelx_estimated_absorpt_t_max 0.533
_shelx_estimated_absorpt_t_min 0.327
_olex2_refinement_description
;
1. Fixed Uiso
 At 1.2 times of:
  All C(H) groups
 At 1.5 times of:
  All C(H,H,H) groups
2. Others
 Fixed Sof: H1A(0.5) H1B(0.5) H1C(0.5) H5A(0.5) H5B(0.5) H5C(0.5)
3.a Aromatic/amide H refined with riding coordinates:
 C3(H3)
3.b Idealised Me refined as rotating group:
 C1(H1A,H1B,H1C), C5(H5A,H5B,H5C)
;
_olex2_submission_special_instructions 'No special instructions were received'
_oxdiff_exptl_absorpt_empirical_details
;
Empirical correction (ABSPACK) includes:
- Absorption correction using spherical harmonics
- Frame scaling
;
_oxdiff_exptl_absorpt_empirical_full_max 2.415
_oxdiff_exptl_absorpt_empirical_full_min 0.426

loop_
_space_group_symop_operation_xyz
'x, y, z'
'-x, y, -z'
'x+1/2, y+1/2, z+1/2'
'-x+1/2, y+1/2, -z+1/2'
'-x, -y, -z'
'x, -y, z'
'-x+1/2, -y+1/2, -z+1/2'
'x+1/2, -y+1/2, z+1/2'

loop_
_atom_site_label
_atom_site_type_symbol
_atom_site_fract_x
_atom_site_fract_y
_atom_site_fract_z
_atom_site_U_iso_or_equiv
_atom_site_adp_type
_atom_site_occupancy
_atom_site_site_symmetry_order
_atom_site_calc_flag
_atom_site_refinement_flags_posn
_atom_site_refinement_flags_adp
_atom_site_refinement_flags_occupancy
_atom_site_disorder_assembly
_atom_site_disorder_group
Hg1D Hg 1.000000 0.500000 0.500000 0.0189(2) Uani 1 4 d S T P . .
Pt1 Pt 1.000000 0.000000 0.500000 0.0153(2) Uani 1 4 d S T P . .
F1D F 1.0366(2) 0.500000 0.70133(17) 0.0306(6) Uani 1 2 d S T P . .
F5D F 0.7253(3) 0.500000 0.47580(19) 0.0312(7) Uani 1 2 d S T P . .
F2D F 0.8890(2) 0.500000 0.81473(17) 0.0355(7) Uani 1 2 d S T P . .
O1 O 0.8340(2) 0.000000 0.50851(18) 0.0217(6) Uani 1 2 d S T P . .
F3D F 0.6593(5) 0.500000 0.7585(4) 0.0323(12) Uani 1 2 d S T P . .
O2 O 0.9777(2) 0.000000 0.37331(18) 0.0211(6) Uani 1 2 d S T P . .
F4D F 0.5776(2) 0.500000 0.58902(19) 0.0352(6) Uani 1 2 d S T P . .
C5D C 0.6914(3) 0.500000 0.6162(3) 0.0257(9) Uani 1 2 d S T P . .
C3D C 0.8494(8) 0.500000 0.7315(6) 0.0247(15) Uani 1 2 d S T P . .
C4D C 0.7318(4) 0.500000 0.7020(3) 0.0271(9) Uani 1 2 d S T P . .
C2 C 0.7570(4) 0.000000 0.4428(3) 0.0225(10) Uani 1 2 d S T P . .
C1D C 0.8858(3) 0.500000 0.5854(3) 0.0219(8) Uani 1 2 d S T P . .
C4 C 0.8777(3) 0.000000 0.3270(2) 0.0201(8) Uani 1 2 d S T P . .
C2D C 0.9225(3) 0.500000 0.6715(3) 0.0237(8) Uani 1 2 d S T P . .
C3 C 0.7730(3) 0.000000 0.3586(3) 0.0249(9) Uani 1 2 d S T P . .
H3 H 0.705499 0.000000 0.317162 0.030 Uiso 1 2 calc R U P . .
C1 C 0.6357(4) 0.000000 0.4628(3) 0.0286(9) Uani 1 2 d S T P . .
H1A H 0.605130 -0.146973 0.458158 0.043 Uiso 0.5 1 calc R U P A -1
H1B H 0.587306 0.093507 0.422344 0.043 Uiso 0.5 1 calc R U P A -1
H1C H 0.636301 0.053466 0.520791 0.043 Uiso 0.5 1 calc R U P A -1
C6D C 0.7679(4) 0.500000 0.5597(3) 0.0236(8) Uani 1 2 d S T P . .
C5 C 0.8788(4) 0.000000 0.2336(3) 0.0281(9) Uani 1 2 d S T P . .
H5A H 0.929675 0.114291 0.219472 0.042 Uiso 0.5 1 calc R U P B -1
H5B H 0.800973 0.025346 0.203271 0.042 Uiso 0.5 1 calc R U P B -1
H5C H 0.906314 -0.139637 0.216531 0.042 Uiso 0.5 1 calc R U P B -1

loop_
_atom_site_aniso_label
_atom_site_aniso_U_11
_atom_site_aniso_U_22
_atom_site_aniso_U_33
_atom_site_aniso_U_23
_atom_site_aniso_U_13
_atom_site_aniso_U_12
Hg1D 0.0184(3) 0.0168(3) 0.0210(3) 0.000 0.00145(16) 0.000
Pt1 0.0123(3) 0.0155(3) 0.0166(3) 0.000 -0.00227(15) 0.000
F1D 0.0180(12) 0.0363(15) 0.0343(14) 0.000 -0.0048(10) 0.000
F5D 0.0315(18) 0.0404(17) 0.0195(15) 0.000 -0.0025(12) 0.000
F2D 0.0376(14) 0.0465(18) 0.0207(13) 0.000 -0.0004(11) 0.000
O1 0.0151(11) 0.0242(15) 0.0247(14) 0.000 -0.0005(10) 0.000
F3D 0.030(2) 0.035(3) 0.035(2) 0.000 0.0158(17) 0.000
O2 0.0154(12) 0.0249(15) 0.0215(14) 0.000 -0.0012(10) 0.000
F4D 0.0174(11) 0.0465(17) 0.0408(15) 0.000 0.0015(10) 0.000
C5D 0.0178(17) 0.026(2) 0.032(2) 0.000 0.0006(15) 0.000
C3D 0.024(3) 0.025(4) 0.025(3) 0.000 0.004(2) 0.000
C4D 0.026(2) 0.026(2) 0.030(2) 0.000 0.0092(17) 0.000
C2 0.0122(19) 0.023(2) 0.031(3) 0.000 0.0000(17) 0.000
C1D 0.0230(19) 0.016(2) 0.027(2) 0.000 0.0048(15) 0.000
C4 0.0187(17) 0.020(2) 0.0193(17) 0.000 -0.0036(14) 0.000
C2D 0.0199(18) 0.022(2) 0.0266(19) 0.000 -0.0030(15) 0.000
C3 0.0184(17) 0.029(2) 0.024(2) 0.000 -0.0054(15) 0.000
C1 0.019(2) 0.035(3) 0.030(2) 0.000 -0.0001(15) 0.000
C6D 0.0228(18) 0.022(2) 0.0252(19) 0.000 0.0004(15) 0.000
C5 0.027(2) 0.032(2) 0.023(2) 0.000 -0.0032(16) 0.000

loop_
_atom_type_symbol
_atom_type_description
_atom_type_scat_dispersion_real
_atom_type_scat_dispersion_imag
_atom_type_scat_source
C C 0.0181 0.0091 'International Tables Vol C Tables 4.2.6.8 and 6.1.1.4'
H H 0.0000 0.0000 'International Tables Vol C Tables 4.2.6.8 and 6.1.1.4'
F F 0.0727 0.0534 'International Tables Vol C Tables 4.2.6.8 and 6.1.1.4'
Hg Hg -4.2923 7.6849 'International Tables Vol C Tables 4.2.6.8 and 6.1.1.4'
O O 0.0492 0.0322 'International Tables Vol C Tables 4.2.6.8 and 6.1.1.4'
Pt Pt -4.5932 6.9264 'International Tables Vol C Tables 4.2.6.8 and 6.1.1.4'

loop_
_geom_angle_atom_site_label_1
_geom_angle_atom_site_label_2
_geom_angle_atom_site_label_3
_geom_angle
_geom_angle_site_symmetry_1
_geom_angle_site_symmetry_3
_geom_angle_publ_flag
Pt1 Hg1D Pt1 180.0 . 1_565 ?
C1D Hg1D Pt1 90.0 5_766 . ?
C1D Hg1D Pt1 90.0 . . ?
C1D Hg1D Pt1 90.0 . 1_565 ?
C1D Hg1D Pt1 90.0 5_766 1_565 ?
C1D Hg1D C1D 180.0 5_766 . ?
Hg1D Pt1 Hg1D 180.0 1_545 . ?
O1 Pt1 Hg1D 90.0 . . ?
O1 Pt1 Hg1D 90.0 5_756 1_545 ?
O1 Pt1 Hg1D 90.0 . 1_545 ?
O1 Pt1 Hg1D 90.0 5_756 . ?
O1 Pt1 O1 180.0 . 5_756 ?
O1 Pt1 O2 95.63(11) 5_756 5_756 ?
O1 Pt1 O2 84.37(11) . 5_756 ?
O1 Pt1 O2 84.37(11) 5_756 . ?
O1 Pt1 O2 95.63(11) . . ?
O2 Pt1 Hg1D 90.0 . . ?
O2 Pt1 Hg1D 90.0 . 1_545 ?
O2 Pt1 Hg1D 90.0 5_756 1_545 ?
O2 Pt1 Hg1D 90.0 5_756 . ?
O2 Pt1 O2 180.0 . 5_756 ?
C2 O1 Pt1 121.9(3) . . ?
C4 O2 Pt1 122.6(3) . . ?
F4D C5D C4D 119.3(4) . . ?
F4D C5D C6D 121.2(4) . . ?
C4D C5D C6D 119.4(4) . . ?
F2D C3D C4D 120.4(7) . . ?
F2D C3D C2D 121.8(7) . . ?
C2D C3D C4D 117.8(7) . . ?
F3D C4D C5D 120.7(5) . . ?
F3D C4D C3D 119.1(5) . . ?
C5D C4D C3D 120.2(5) . . ?
O1 C2 C3 127.2(4) . . ?
O1 C2 C1 113.8(4) . . ?
C3 C2 C1 119.0(4) . . ?
C2D C1D Hg1D 121.6(3) . . ?
C2D C1D C6D 115.9(4) . . ?
C6D C1D Hg1D 122.6(3) . . ?
O2 C4 C3 125.0(4) . . ?
O2 C4 C5 114.6(4) . . ?
C3 C4 C5 120.4(3) . . ?
F1D C2D C3D 117.0(5) . . ?
F1D C2D C1D 119.1(4) . . ?
C1D C2D C3D 123.8(5) . . ?
C2 C3 C4 127.7(3) . . ?
C2 C3 H3 116.1 . . ?
C4 C3 H3 116.1 . . ?
C2 C1 H1A 109.5 . . ?
C2 C1 H1B 109.5 . . ?
C2 C1 H1C 109.5 . . ?
H1A C1 H1B 109.5 . . ?
H1A C1 H1C 109.5 . . ?
H1B C1 H1C 109.5 . . ?
F5D C6D C5D 117.9(4) . . ?
F5D C6D C1D 119.3(4) . . ?
C5D C6D C1D 122.9(4) . . ?
C4 C5 H5A 109.5 . . ?
C4 C5 H5B 109.5 . . ?
C4 C5 H5C 109.5 . . ?
H5A C5 H5B 109.5 . . ?
H5A C5 H5C 109.5 . . ?
H5B C5 H5C 109.5 . . ?

loop_
_geom_bond_atom_site_label_1
_geom_bond_atom_site_label_2
_geom_bond_distance
_geom_bond_site_symmetry_2
_geom_bond_publ_flag
Hg1D Pt1 3.10510(10) . ?
Hg1D Pt1 3.10510(10) 1_565 ?
Hg1D C1D 2.065(4) 5_766 ?
Hg1D C1D 2.065(4) . ?
Pt1 O1 1.989(3) 5_756 ?
Pt1 O1 1.989(3) . ?
Pt1 O2 1.991(3) . ?
Pt1 O2 1.991(3) 5_756 ?
F1D C2D 1.356(5) . ?
F5D C6D 1.350(5) . ?
F2D C3D 1.333(9) . ?
O1 C2 1.271(5) . ?
F3D C4D 1.339(7) . ?
O2 C4 1.289(5) . ?
F4D C5D 1.346(5) . ?
C5D C4D 1.372(7) . ?
C5D C6D 1.375(7) . ?
C3D C4D 1.394(10) . ?
C3D C2D 1.386(10) . ?
C2 C3 1.385(7) . ?
C2 C1 1.518(6) . ?
C1D C2D 1.370(6) . ?
C1D C6D 1.387(6) . ?
C4 C3 1.409(6) . ?
C4 C5 1.489(6) . ?
C3 H3 0.9500 . ?
C1 H1A 0.9800 . ?
C1 H1B 0.9800 . ?
C1 H1C 0.9800 . ?
C5 H5A 0.9800 . ?
C5 H5B 0.9800 . ?
C5 H5C 0.9800 . ?

loop_
_geom_torsion_atom_site_label_1
_geom_torsion_atom_site_label_2
_geom_torsion_atom_site_label_3
_geom_torsion_atom_site_label_4
_geom_torsion
_geom_torsion_site_symmetry_1
_geom_torsion_site_symmetry_2
_geom_torsion_site_symmetry_3
_geom_torsion_site_symmetry_4
_geom_torsion_publ_flag
Hg1D C1D C2D F1D 0.000(1) . . . . ?
Hg1D C1D C2D C3D 180.000(2) . . . . ?
Hg1D C1D C6D F5D 0.000(1) . . . . ?
Hg1D C1D C6D C5D 180.000(1) . . . . ?
Pt1 O1 C2 C3 0.000(1) . . . . ?
Pt1 O1 C2 C1 180.000(1) . . . . ?
Pt1 O2 C4 C3 0.000(1) . . . . ?
Pt1 O2 C4 C5 180.000(0) . . . . ?
F2D C3D C4D F3D 0.000(2) . . . . ?
F2D C3D C4D C5D 180.000(3) . . . . ?
F2D C3D C2D F1D 0.000(3) . . . . ?
F2D C3D C2D C1D 180.000(3) . . . . ?
O1 C2 C3 C4 0.000(1) . . . . ?
O2 C4 C3 C2 0.000(1) . . . . ?
F4D C5D C4D F3D 0.000(2) . . . . ?
F4D C5D C4D C3D 180.000(2) . . . . ?
F4D C5D C6D F5D 0.000(1) . . . . ?
F4D C5D C6D C1D 180.000(1) . . . . ?
C4D C5D C6D F5D 180.000(1) . . . . ?
C4D C5D C6D C1D 0.000(2) . . . . ?
C4D C3D C2D F1D 180.000(2) . . . . ?
C4D C3D C2D C1D 0.000(2) . . . . ?
C2D C3D C4D F3D 180.000(3) . . . . ?
C2D C3D C4D C5D 0.000(3) . . . . ?
C2D C1D C6D F5D 180.000(1) . . . . ?
C2D C1D C6D C5D 0.000(1) . . . . ?
C1 C2 C3 C4 180.000(1) . . . . ?
C6D C5D C4D F3D 180.000(2) . . . . ?
C6D C5D C4D C3D 0.000(3) . . . . ?
C6D C1D C2D F1D 180.000(1) . . . . ?
C6D C1D C2D C3D 0.000(3) . . . . ?
C5 C4 C3 C2 180.000(1) . . . . ?
